data_4082624
loop_
_publ_author_name
'Zhu, Bolin'
'Hao, Xiaoting'
'Chen, Yunfei'

_publ_section_title
;
 Intramolecular C--H Bond Activation in Bridged Dicyclopentadienyl
 Dimethyl Dinuclear Complexes
;
_journal_issue 1
_journal_name_full Organometallics
_journal_page_first 240
_journal_paper_doi 10.1021/om400986a
_journal_volume 33
_journal_year 2014
_chemical_formula_sum 'C20 H24 O4 Ru2 Si2'
_chemical_formula_weight 586.71
_chemical_name_systematic
; 
 ? 
;
_space_group_IT_number 62
_symmetry_cell_setting orthorhombic
_symmetry_space_group_name_Hall '-P 2ac 2n'
_symmetry_space_group_name_H-M 'P n m a'
_atom_sites_solution_hydrogens geom
_atom_sites_solution_primary direct
_atom_sites_solution_secondary difmap
_audit_creation_method SHELXL-97
_cell_angle_alpha 90.00
_cell_angle_beta 90.00
_cell_angle_gamma 90.00
_cell_formula_units_Z 4
_cell_length_a 12.0336(6)
_cell_length_b 13.7908(7)
_cell_length_c 13.9354(7)
_cell_measurement_reflns_used 3576
_cell_measurement_temperature 296(2)
_cell_measurement_theta_max 25.99
_cell_measurement_theta_min 2.24
_cell_volume 2312.6(2)
_computing_cell_refinement 'Bruker SMART'
_computing_data_collection 'Bruker SMART'
_computing_data_reduction 'Bruker SAINT'
_computing_molecular_graphics 'Bruker SHELXTL'
_computing_publication_material 'Bruker SHELXTL'
_computing_structure_refinement 'SHELXL-97 (Sheldrick, 1997)'
_computing_structure_solution 'SHELXS-97 (Sheldrick, 1990)'
_diffrn_ambient_temperature 296(2)
_diffrn_measured_fraction_theta_full 1.000
_diffrn_measured_fraction_theta_max 1.000
_diffrn_measurement_device_type 'CCD area detector'
_diffrn_measurement_method 'phi and omega scans'
_diffrn_radiation_monochromator graphite
_diffrn_radiation_source 'fine-focus sealed tube'
_diffrn_radiation_type MoK\a
_diffrn_radiation_wavelength 0.71073
_diffrn_reflns_av_R_equivalents 0.0314
_diffrn_reflns_av_sigmaI/netI 0.0205
_diffrn_reflns_limit_h_max 11
_diffrn_reflns_limit_h_min -14
_diffrn_reflns_limit_k_max 15
_diffrn_reflns_limit_k_min -16
_diffrn_reflns_limit_l_max 16
_diffrn_reflns_limit_l_min -16
_diffrn_reflns_number 11350
_diffrn_reflns_theta_full 25.01
_diffrn_reflns_theta_max 25.01
_diffrn_reflns_theta_min 2.08
_exptl_absorpt_coefficient_mu 1.431
_exptl_absorpt_correction_T_max 0.8358
_exptl_absorpt_correction_T_min 0.8140
_exptl_absorpt_correction_type multi-scan
_exptl_absorpt_process_details SADABS
_exptl_crystal_colour COLOURLESS
_exptl_crystal_density_diffrn 1.685
_exptl_crystal_density_meas ?
_exptl_crystal_density_method 'not measured'
_exptl_crystal_description BLOCK
_exptl_crystal_F_000 1168
_exptl_crystal_size_max 0.15
_exptl_crystal_size_mid 0.14
_exptl_crystal_size_min 0.13
_refine_diff_density_max 0.298
_refine_diff_density_min -0.375
_refine_diff_density_rms 0.058
_refine_ls_extinction_coef 0.00287(19)
_refine_ls_extinction_expression Fc^*^=kFc[1+0.001xFc^2^\l^3^/sin(2\q)]^-1/4^
_refine_ls_extinction_method SHELXL
_refine_ls_goodness_of_fit_ref 1.021
_refine_ls_hydrogen_treatment constr
_refine_ls_matrix_type full
_refine_ls_number_parameters 156
_refine_ls_number_reflns 2133
_refine_ls_number_restraints 1
_refine_ls_restrained_S_all 1.021
_refine_ls_R_factor_all 0.0280
_refine_ls_R_factor_gt 0.0231
_refine_ls_shift/su_max 0.001
_refine_ls_shift/su_mean 0.000
_refine_ls_structure_factor_coef Fsqd
_refine_ls_weighting_details 'calc w=1/[\s^2^(Fo^2^)+(0.0389P)^2^+0.3955P] where P=(Fo^2^+2Fc^2^)/3'
_refine_ls_weighting_scheme calc
_refine_ls_wR_factor_gt 0.0610
_refine_ls_wR_factor_ref 0.0642
_reflns_number_gt 1886
_reflns_number_total 2133
_reflns_threshold_expression >2sigma(I)
_cod_data_source_file om400986a_si_004.cif
_cod_data_source_block 121112b
_cod_depositor_comments
;
The following automatic conversions were performed:

'_symmetry_cell_setting' value 'Orthorhombic' changed to
'orthorhombic' according to
/usr/data/users/saulius/automatic-downloads/current/ACS/lib/dictionaries/cif_core.dic
dictionary named 'cif_core.dic' version 2.4.2 from
2011-04-26.

'_exptl_absorpt_correction_type' value 'MULTI-SCAN'
changed to 'multi-scan' according to
/usr/data/users/saulius/automatic-downloads/current/ACS/lib/dictionaries/cif_core.dic
dictionary named 'cif_core.dic' version 2.4.2 from 2011-04-26.

Automatic conversion script
Id: cif_fix_values 2281 2013-09-26 08:29:07Z andrius 

The following automatic conversions were performed:

'_exptl_crystal_density_meas' value 'NONE' was changed to '?' - the
value is perceived as not measured.

Automatic conversion script
Id: cif_fix_values 3008 2015-01-20 13:52:24Z robertas 
;
_cod_original_sg_symbol_H-M Pnma
_cod_database_code 4082624

loop_
_symmetry_equiv_pos_as_xyz
'x, y, z'
'-x+1/2, -y, z+1/2'
'-x, y+1/2, -z'
'x+1/2, -y+1/2, -z+1/2'
'-x, -y, -z'
'x-1/2, y, -z-1/2'
'x, -y-1/2, z'
'-x-1/2, y-1/2, z-1/2'

loop_
_atom_site_label
_atom_site_type_symbol
_atom_site_fract_x
_atom_site_fract_y
_atom_site_fract_z
_atom_site_U_iso_or_equiv
_atom_site_adp_type
_atom_site_occupancy
_atom_site_symmetry_multiplicity
_atom_site_calc_flag
_atom_site_refinement_flags
_atom_site_disorder_assembly
_atom_site_disorder_group
Ru1 Ru 0.43123(3) 0.2500 0.52009(2) 0.04353(13) Uani 1 2 d S . .
Ru2 Ru -0.01023(3) 0.2500 0.50489(2) 0.03685(12) Uani 1 2 d S . .
Si1 Si 0.22041(6) 0.11594(5) 0.37964(5) 0.03741(19) Uani 1 1 d . . .
O2 O 0.2575(4) 0.2500 0.6741(3) 0.1019(14) Uani 1 2 d S . .
O3 O 0.0265(2) 0.09497(17) 0.65224(17) 0.0790(7) Uani 1 1 d . A .
C1 C 0.3441(2) 0.19737(18) 0.38442(17) 0.0364(6) Uani 1 1 d . . .
C2 C 0.4576(2) 0.1676(2) 0.38183(19) 0.0440(7) Uani 1 1 d . . .
H2 H 0.4832 0.1003 0.3773 0.053 Uiso 1 1 calc R . .
C3 C 0.5273(3) 0.2500 0.3816(3) 0.0499(10) Uani 1 2 d S . .
H3 H 0.6084 0.2500 0.3750 0.060 Uiso 1 2 calc SR . .
C5 C 0.3212(4) 0.2500 0.6148(3) 0.0591(12) Uani 1 2 d S A .
C6 C 0.2206(2) 0.0478(2) 0.2638(2) 0.0556(8) Uani 1 1 d . A .
H6A H 0.2248 0.0928 0.2113 0.083 Uiso 1 1 calc R . .
H6B H 0.1534 0.0105 0.2586 0.083 Uiso 1 1 calc R . .
H6C H 0.2835 0.0051 0.2619 0.083 Uiso 1 1 calc R . .
C7 C 0.2202(3) 0.0284(2) 0.4811(2) 0.0576(9) Uani 1 1 d . A .
H7A H 0.2824 -0.0147 0.4750 0.086 Uiso 1 1 calc R . .
H7B H 0.1525 -0.0084 0.4801 0.086 Uiso 1 1 calc R . .
H7C H 0.2256 0.0631 0.5406 0.086 Uiso 1 1 calc R . .
C8 C 0.0967(2) 0.19779(17) 0.37872(17) 0.0345(6) Uani 1 1 d . . .
C9 C -0.0173(2) 0.1670(2) 0.36560(19) 0.0421(6) Uani 1 1 d . . .
H9 H -0.0423 0.0997 0.3583 0.050 Uiso 1 1 calc R A .
C10 C -0.0847(3) 0.2500 0.3555(3) 0.0471(10) Uani 1 2 d S . .
H10 H -0.1642 0.2500 0.3404 0.057 Uiso 1 2 calc SR . .
C11 C 0.0141(3) 0.1540(2) 0.5963(2) 0.0521(8) Uani 1 1 d . . .
C12 C -0.1800(4) 0.2500 0.5548(4) 0.0683(14) Uani 1 2 d S . .
H12A H -0.2116 0.3133 0.5461 0.102 Uiso 0.50 1 calc PR A .
H12B H -0.1818 0.2332 0.6217 0.102 Uiso 0.50 1 calc PR . .
H12C H -0.2223 0.2034 0.5189 0.102 Uiso 0.50 1 calc PR . .
C4 C 0.4982(17) 0.1347(13) 0.5972(18) 0.068(5) Uani 0.50 1 d P A 1
H4A H 0.5716 0.1209 0.5740 0.102 Uiso 0.50 1 calc PR A 1
H4B H 0.4520 0.0784 0.5892 0.102 Uiso 0.50 1 calc PR A 1
H4C H 0.5017 0.1515 0.6640 0.102 Uiso 0.50 1 calc PR A 1
C4' C 0.5190(17) 0.1652(13) 0.5956(19) 0.072(5) Uani 0.50 1 d PD A 2
O1 O 0.5611(7) 0.1059(6) 0.6382(5) 0.135(3) Uani 0.50 1 d PD A 2

loop_
_atom_site_aniso_label
_atom_site_aniso_U_11
_atom_site_aniso_U_22
_atom_site_aniso_U_33
_atom_site_aniso_U_23
_atom_site_aniso_U_13
_atom_site_aniso_U_12
Ru1 0.0382(2) 0.0547(2) 0.03763(19) 0.000 -0.00087(13) 0.000
Ru2 0.03564(19) 0.03711(19) 0.03780(19) 0.000 0.00399(12) 0.000
Si1 0.0401(4) 0.0298(4) 0.0423(4) -0.0022(3) 0.0035(3) 0.0010(3)
O2 0.071(2) 0.174(4) 0.060(2) 0.000 0.021(2) 0.000
O3 0.107(2) 0.0698(16) 0.0600(15) 0.0260(13) 0.0039(13) 0.0036(15)
C1 0.0384(14) 0.0377(13) 0.0331(13) -0.0001(11) 0.0034(11) 0.0048(11)
C2 0.0392(15) 0.0499(16) 0.0429(15) -0.0040(13) 0.0054(12) 0.0057(13)
C3 0.037(2) 0.063(3) 0.050(2) 0.000 0.0087(18) 0.000
C5 0.051(3) 0.087(4) 0.039(2) 0.000 0.000(2) 0.000
C6 0.0543(18) 0.0481(18) 0.064(2) -0.0197(15) 0.0066(15) -0.0016(15)
C7 0.058(2) 0.0419(16) 0.073(2) 0.0126(16) 0.0041(16) 0.0043(15)
C8 0.0367(13) 0.0360(13) 0.0308(12) -0.0011(10) 0.0015(10) -0.0013(11)
C9 0.0442(16) 0.0414(15) 0.0406(15) -0.0043(12) -0.0030(12) -0.0048(13)
C10 0.039(2) 0.059(3) 0.044(2) 0.000 -0.0055(17) 0.000
C11 0.060(2) 0.0541(19) 0.0420(16) 0.0015(15) 0.0074(14) -0.0018(15)
C12 0.046(3) 0.070(3) 0.089(4) 0.000 0.023(3) 0.000
C4 0.074(10) 0.078(10) 0.052(6) 0.018(7) -0.006(7) 0.006(7)
C4' 0.063(7) 0.096(12) 0.058(6) 0.023(9) 0.016(5) 0.009(8)
O1 0.159(7) 0.175(7) 0.071(4) 0.044(4) 0.006(4) 0.105(6)

loop_
_atom_type_symbol
_atom_type_description
_atom_type_scat_dispersion_real
_atom_type_scat_dispersion_imag
_atom_type_scat_source
C C 0.0033 0.0016 'International Tables Vol C Tables 4.2.6.8 and 6.1.1.4'
H H 0.0000 0.0000 'International Tables Vol C Tables 4.2.6.8 and 6.1.1.4'
O O 0.0106 0.0060 'International Tables Vol C Tables 4.2.6.8 and 6.1.1.4'
Si Si 0.0817 0.0704 'International Tables Vol C Tables 4.2.6.8 and 6.1.1.4'
Ru Ru -1.2594 0.8363 'International Tables Vol C Tables 4.2.6.8 and 6.1.1.4'

loop_
_geom_angle_atom_site_label_1
_geom_angle_atom_site_label_2
_geom_angle_atom_site_label_3
_geom_angle
_geom_angle_site_symmetry_1
_geom_angle_site_symmetry_3
C5 Ru1 C4' 90.1(8) . 7_565
C5 Ru1 C4' 90.1(8) . .
C4' Ru1 C4' 76.2(15) 7_565 .
C5 Ru1 C4 84.8(7) . 7_565
C4' Ru1 C4 13.1(11) 7_565 7_565
C4' Ru1 C4 88.3(4) . 7_565
C5 Ru1 C4 84.8(7) . .
C4' Ru1 C4 88.2(4) 7_565 .
C4' Ru1 C4 13.1(11) . .
C4 Ru1 C4 99.7(13) 7_565 .
C5 Ru1 C3 165.83(17) . .
C4' Ru1 C3 101.0(8) 7_565 .
C4' Ru1 C3 101.0(8) . .
C4 Ru1 C3 104.1(8) 7_565 .
C4 Ru1 C3 104.1(8) . .
C5 Ru1 C2 134.55(12) . 7_565
C4' Ru1 C2 94.9(9) 7_565 7_565
C4' Ru1 C2 134.9(8) . 7_565
C4 Ru1 C2 90.1(8) 7_565 7_565
C4 Ru1 C2 140.4(8) . 7_565
C3 Ru1 C2 36.52(9) . 7_565
C5 Ru1 C2 134.54(12) . .
C4' Ru1 C2 134.9(8) 7_565 .
C4' Ru1 C2 94.9(9) . .
C4 Ru1 C2 140.4(8) 7_565 .
C4 Ru1 C2 90.1(8) . .
C3 Ru1 C2 36.52(9) . .
C2 Ru1 C2 60.42(15) 7_565 .
C5 Ru1 C1 105.05(15) . .
C4' Ru1 C1 155.9(9) 7_565 .
C4' Ru1 C1 121.3(8) . .
C4 Ru1 C1 148.1(7) 7_565 .
C4 Ru1 C1 111.3(7) . .
C3 Ru1 C1 61.64(12) . .
C2 Ru1 C1 61.17(9) 7_565 .
C2 Ru1 C1 36.63(9) . .
C5 Ru1 C1 105.05(15) . 7_565
C4' Ru1 C1 121.3(8) 7_565 7_565
C4' Ru1 C1 155.9(9) . 7_565
C4 Ru1 C1 111.3(7) 7_565 7_565
C4 Ru1 C1 148.1(7) . 7_565
C3 Ru1 C1 61.64(12) . 7_565
C2 Ru1 C1 36.63(9) 7_565 7_565
C2 Ru1 C1 61.17(9) . 7_565
C1 Ru1 C1 37.11(12) . 7_565
C11 Ru2 C11 90.68(19) 7_565 .
C11 Ru2 C12 85.87(14) 7_565 .
C11 Ru2 C12 85.87(14) . .
C11 Ru2 C9 163.08(11) 7_565 .
C11 Ru2 C9 103.56(12) . .
C12 Ru2 C9 103.99(15) . .
C11 Ru2 C9 103.56(12) 7_565 7_565
C11 Ru2 C9 163.08(11) . 7_565
C12 Ru2 C9 103.99(15) . 7_565
C9 Ru2 C9 61.03(14) . 7_565
C11 Ru2 C10 133.74(10) 7_565 .
C11 Ru2 C10 133.74(10) . .
C12 Ru2 C10 85.52(18) . .
C9 Ru2 C10 36.34(9) . .
C9 Ru2 C10 36.34(9) 7_565 .
C11 Ru2 C8 131.30(11) 7_565 .
C11 Ru2 C8 102.33(11) . .
C12 Ru2 C8 141.05(15) . .
C9 Ru2 C8 37.09(9) . .
C9 Ru2 C8 61.38(9) 7_565 .
C10 Ru2 C8 61.17(11) . .
C11 Ru2 C8 102.33(11) 7_565 7_565
C11 Ru2 C8 131.30(11) . 7_565
C12 Ru2 C8 141.05(15) . 7_565
C9 Ru2 C8 61.38(9) . 7_565
C9 Ru2 C8 37.09(9) 7_565 7_565
C10 Ru2 C8 61.17(11) . 7_565
C8 Ru2 C8 36.58(12) . 7_565
C7 Si1 C1 111.39(13) . .
C7 Si1 C6 109.31(16) . .
C1 Si1 C6 109.44(12) . .
C7 Si1 C8 113.35(13) . .
C1 Si1 C8 105.80(11) . .
C6 Si1 C8 107.38(13) . .
C2 C1 C1 106.75(16) . 7_565
C2 C1 Si1 126.1(2) . .
C1 C1 Si1 127.01(8) 7_565 .
C2 C1 Ru1 70.88(15) . .
C1 C1 Ru1 71.45(6) 7_565 .
Si1 C1 Ru1 126.02(12) . .
C3 C2 C1 109.7(3) . .
C3 C2 Ru1 71.37(19) . .
C1 C2 Ru1 72.49(15) . .
C3 C2 H2 125.1 . .
C1 C2 H2 125.1 . .
Ru1 C2 H2 125.1 . .
C2 C3 C2 107.2(3) 7_565 .
C2 C3 Ru1 72.11(19) 7_565 .
C2 C3 Ru1 72.11(19) . .
C2 C3 H3 126.3 7_565 .
C2 C3 H3 126.3 . .
Ru1 C3 H3 126.3 . .
O2 C5 Ru1 177.8(4) . .
Si1 C6 H6A 109.5 . .
Si1 C6 H6B 109.5 . .
H6A C6 H6B 109.5 . .
Si1 C6 H6C 109.5 . .
H6A C6 H6C 109.5 . .
H6B C6 H6C 109.5 . .
Si1 C7 H7A 109.5 . .
Si1 C7 H7B 109.5 . .
H7A C7 H7B 109.5 . .
Si1 C7 H7C 109.5 . .
H7A C7 H7C 109.5 . .
H7B C7 H7C 109.5 . .
C8 C8 C9 107.08(15) 7_565 .
C8 C8 Si1 127.16(8) 7_565 .
C9 C8 Si1 125.35(19) . .
C8 C8 Ru2 71.71(6) 7_565 .
C9 C8 Ru2 69.99(14) . .
Si1 C8 Ru2 129.13(12) . .
C10 C9 C8 108.6(2) . .
C10 C9 Ru2 72.25(19) . .
C8 C9 Ru2 72.92(14) . .
C10 C9 H9 125.6 . .
C8 C9 H9 125.6 . .
Ru2 C9 H9 125.6 . .
C9 C10 C9 108.6(3) 7_565 .
C9 C10 Ru2 71.40(19) 7_565 .
C9 C10 Ru2 71.40(19) . .
C9 C10 H10 125.7 7_565 .
C9 C10 H10 125.7 . .
Ru2 C10 H10 125.7 . .
O3 C11 Ru2 178.5(3) . .
Ru2 C12 H12A 109.5 . .
Ru2 C12 H12B 109.5 . .
H12A C12 H12B 109.5 . .
Ru2 C12 H12C 109.5 . .
H12A C12 H12C 109.5 . .
H12B C12 H12C 109.5 . .
Ru1 C4 H4A 109.5 . .
Ru1 C4 H4B 109.5 . .
Ru1 C4 H4C 109.5 . .
O1 C4' Ru1 171.1(18) . .

loop_
_geom_bond_atom_site_label_1
_geom_bond_atom_site_label_2
_geom_bond_distance
_geom_bond_site_symmetry_2
Ru1 C5 1.870(5) .
Ru1 C4' 1.895(13) 7_565
Ru1 C4' 1.895(13) .
Ru1 C4 2.082(13) 7_565
Ru1 C4 2.082(13) .
Ru1 C3 2.250(4) .
Ru1 C2 2.260(3) 7_565
Ru1 C2 2.260(3) .
Ru1 C1 2.281(3) .
Ru1 C1 2.281(2) 7_565
Ru2 C11 1.860(3) 7_565
Ru2 C11 1.860(3) .
Ru2 C12 2.159(4) .
Ru2 C9 2.255(3) .
Ru2 C9 2.255(3) 7_565
Ru2 C10 2.266(4) .
Ru2 C8 2.294(2) .
Ru2 C8 2.294(2) 7_565
Si1 C7 1.859(3) .
Si1 C1 1.866(3) .
Si1 C6 1.868(3) .
Si1 C8 1.869(3) .
O2 C5 1.127(5) .
O3 C11 1.137(3) .
C1 C2 1.427(4) .
C1 C1 1.452(5) 7_565
C2 C3 1.413(4) .
C2 H2 0.9800 .
C3 C2 1.413(4) 7_565
C3 H3 0.9800 .
C6 H6A 0.9600 .
C6 H6B 0.9600 .
C6 H6C 0.9600 .
C7 H7A 0.9600 .
C7 H7B 0.9600 .
C7 H7C 0.9600 .
C8 C8 1.440(5) 7_565
C8 C9 1.447(3) .
C9 C10 1.410(4) .
C9 H9 0.9800 .
C10 C9 1.410(4) 7_565
C10 H10 0.9800 .
C12 H12A 0.9600 .
C12 H12B 0.9600 .
C12 H12C 0.9600 .
C4 H4A 0.9600 .
C4 H4B 0.9600 .
C4 H4C 0.9600 .
C4' O1 1.130(10) .

loop_
_geom_torsion_atom_site_label_1
_geom_torsion_atom_site_label_2
_geom_torsion_atom_site_label_3
_geom_torsion_atom_site_label_4
_geom_torsion
_geom_torsion_site_symmetry_1
_geom_torsion_site_symmetry_4
C7 Si1 C1 C2 59.5(3) . .
C6 Si1 C1 C2 -61.5(3) . .
C8 Si1 C1 C2 -176.9(2) . .
C7 Si1 C1 C1 -125.31(12) . 7_565
C6 Si1 C1 C1 113.69(12) . 7_565
C8 Si1 C1 C1 -1.72(12) . 7_565
C7 Si1 C1 Ru1 -32.1(2) . .
C6 Si1 C1 Ru1 -153.13(16) . .
C8 Si1 C1 Ru1 91.46(16) . .
C5 Ru1 C1 C2 -148.84(15) . .
C4' Ru1 C1 C2 83.7(15) 7_565 .
C4' Ru1 C1 C2 -49.2(9) . .
C4 Ru1 C1 C2 106.4(12) 7_565 .
C4 Ru1 C1 C2 -58.6(7) . .
C3 Ru1 C1 C2 36.42(15) . .
C2 Ru1 C1 C2 78.2(2) 7_565 .
C1 Ru1 C1 C2 115.98(15) 7_565 .
C5 Ru1 C1 C1 95.18(6) . 7_565
C4' Ru1 C1 C1 -32.3(15) 7_565 7_565
C4' Ru1 C1 C1 -165.2(8) . 7_565
C4 Ru1 C1 C1 -9.6(12) 7_565 7_565
C4 Ru1 C1 C1 -174.6(7) . 7_565
C3 Ru1 C1 C1 -79.56(6) . 7_565
C2 Ru1 C1 C1 -37.75(10) 7_565 7_565
C2 Ru1 C1 C1 -115.98(15) . 7_565
C5 Ru1 C1 Si1 -27.57(16) . .
C4' Ru1 C1 Si1 -155.0(15) 7_565 .
C4' Ru1 C1 Si1 72.0(8) . .
C4 Ru1 C1 Si1 -132.3(12) 7_565 .
C4 Ru1 C1 Si1 62.7(7) . .
C3 Ru1 C1 Si1 157.69(18) . .
C2 Ru1 C1 Si1 -160.50(19) 7_565 .
C2 Ru1 C1 Si1 121.3(2) . .
C1 Ru1 C1 Si1 -122.75(13) 7_565 .
C1 C1 C2 C3 0.8(3) 7_565 .
Si1 C1 C2 C3 176.8(2) . .
Ru1 C1 C2 C3 -62.1(2) . .
C1 C1 C2 Ru1 62.87(7) 7_565 .
Si1 C1 C2 Ru1 -121.16(19) . .
C5 Ru1 C2 C3 163.1(2) . .
C4' Ru1 C2 C3 -26.5(11) 7_565 .
C4' Ru1 C2 C3 -101.9(6) . .
C4 Ru1 C2 C3 -8.7(9) 7_565 .
C4 Ru1 C2 C3 -114.1(6) . .
C2 Ru1 C2 C3 38.2(2) 7_565 .
C1 Ru1 C2 C3 118.6(3) . .
C1 Ru1 C2 C3 80.4(2) 7_565 .
C5 Ru1 C2 C1 44.5(2) . .
C4' Ru1 C2 C1 -145.1(11) 7_565 .
C4' Ru1 C2 C1 139.5(6) . .
C4 Ru1 C2 C1 -127.3(9) 7_565 .
C4 Ru1 C2 C1 127.3(6) . .
C3 Ru1 C2 C1 -118.6(3) . .
C2 Ru1 C2 C1 -80.45(16) 7_565 .
C1 Ru1 C2 C1 -38.25(15) 7_565 .
C1 C2 C3 C2 -1.3(4) . 7_565
Ru1 C2 C3 C2 -64.1(3) . 7_565
C1 C2 C3 Ru1 62.8(2) . .
C5 Ru1 C3 C2 57.73(17) . 7_565
C4' Ru1 C3 C2 -83.3(7) 7_565 7_565
C4' Ru1 C3 C2 -161.2(7) . 7_565
C4 Ru1 C3 C2 -70.3(6) 7_565 7_565
C4 Ru1 C3 C2 -174.3(6) . 7_565
C2 Ru1 C3 C2 115.5(3) . 7_565
C1 Ru1 C3 C2 78.9(2) . 7_565
C1 Ru1 C3 C2 36.53(17) 7_565 7_565
C5 Ru1 C3 C2 -57.73(17) . .
C4' Ru1 C3 C2 161.2(7) 7_565 .
C4' Ru1 C3 C2 83.3(7) . .
C4 Ru1 C3 C2 174.3(6) 7_565 .
C4 Ru1 C3 C2 70.3(6) . .
C2 Ru1 C3 C2 -115.5(3) 7_565 .
C1 Ru1 C3 C2 -36.53(17) . .
C1 Ru1 C3 C2 -78.9(2) 7_565 .
C4' Ru1 C5 O2 -38.1(7) 7_565 .
C4' Ru1 C5 O2 38.1(7) . .
C4 Ru1 C5 O2 -50.1(6) 7_565 .
C4 Ru1 C5 O2 50.1(6) . .
C3 Ru1 C5 O2 180.00(2) . .
C2 Ru1 C5 O2 -135.09(15) 7_565 .
C2 Ru1 C5 O2 135.09(14) . .
C1 Ru1 C5 O2 160.76(7) . .
C1 Ru1 C5 O2 -160.76(7) 7_565 .
C7 Si1 C8 C8 124.07(13) . 7_565
C1 Si1 C8 C8 1.72(12) . 7_565
C6 Si1 C8 C8 -115.10(12) . 7_565
C7 Si1 C8 C9 -64.3(3) . .
C1 Si1 C8 C9 173.4(2) . .
C6 Si1 C8 C9 56.6(3) . .
C7 Si1 C8 Ru2 27.8(2) . .
C1 Si1 C8 Ru2 -94.54(16) . .
C6 Si1 C8 Ru2 148.65(16) . .
C11 Ru2 C8 C8 -45.02(13) 7_565 7_565
C11 Ru2 C8 C8 -147.04(10) . 7_565
C12 Ru2 C8 C8 114.14(15) . 7_565
C9 Ru2 C8 C8 116.72(14) . 7_565
C9 Ru2 C8 C8 37.85(9) 7_565 7_565
C10 Ru2 C8 C8 79.52(6) . 7_565
C11 Ru2 C8 C9 -161.74(17) 7_565 .
C11 Ru2 C8 C9 96.24(18) . .
C12 Ru2 C8 C9 -2.6(2) . .
C9 Ru2 C8 C9 -78.9(2) 7_565 .
C10 Ru2 C8 C9 -37.20(14) . .
C8 Ru2 C8 C9 -116.72(14) 7_565 .
C11 Ru2 C8 Si1 78.4(2) 7_565 .
C11 Ru2 C8 Si1 -23.59(18) . .
C12 Ru2 C8 Si1 -122.41(18) . .
C9 Ru2 C8 Si1 -119.8(2) . .
C9 Ru2 C8 Si1 161.31(19) 7_565 .
C10 Ru2 C8 Si1 -157.03(18) . .
C8 Ru2 C8 Si1 123.45(14) 7_565 .
C8 C8 C9 C10 1.4(3) 7_565 .
Si1 C8 C9 C10 -171.7(2) . .
Ru2 C8 C9 C10 63.9(2) . .
C8 C8 C9 Ru2 -62.53(7) 7_565 .
Si1 C8 C9 Ru2 124.41(19) . .
C11 Ru2 C9 C10 -62.7(5) 7_565 .
C11 Ru2 C9 C10 150.74(19) . .
C12 Ru2 C9 C10 61.7(2) . .
C9 Ru2 C9 C10 -36.8(2) 7_565 .
C8 Ru2 C9 C10 -116.7(2) . .
C8 Ru2 C9 C10 -79.33(19) 7_565 .
C11 Ru2 C9 C8 54.0(5) 7_565 .
C11 Ru2 C9 C8 -92.60(17) . .
C12 Ru2 C9 C8 178.33(15) . .
C9 Ru2 C9 C8 79.89(15) 7_565 .
C10 Ru2 C9 C8 116.7(2) . .
C8 Ru2 C9 C8 37.33(15) 7_565 .
C8 C9 C10 C9 -2.3(4) . 7_565
Ru2 C9 C10 C9 62.1(3) . 7_565
C8 C9 C10 Ru2 -64.34(19) . .
C11 Ru2 C10 C9 41.1(3) 7_565 7_565
C11 Ru2 C10 C9 -159.03(18) . 7_565
C12 Ru2 C10 C9 121.04(17) . 7_565
C9 Ru2 C10 C9 -117.9(3) . 7_565
C8 Ru2 C10 C9 -79.9(2) . 7_565
C8 Ru2 C10 C9 -37.96(17) 7_565 7_565
C11 Ru2 C10 C9 159.03(18) 7_565 .
C11 Ru2 C10 C9 -41.1(3) . .
C12 Ru2 C10 C9 -121.05(17) . .
C9 Ru2 C10 C9 117.9(3) 7_565 .
C8 Ru2 C10 C9 37.96(17) . .
C8 Ru2 C10 C9 79.9(2) 7_565 .
C11 Ru2 C11 O3 107(10) 7_565 .
C12 Ru2 C11 O3 21(10) . .
C9 Ru2 C11 O3 -82(10) . .
C9 Ru2 C11 O3 -105(10) 7_565 .
C10 Ru2 C11 O3 -58(10) . .
C8 Ru2 C11 O3 -120(10) . .
C8 Ru2 C11 O3 -146(10) 7_565 .
C5 Ru1 C4' O1 69(16) . .
C4' Ru1 C4' O1 159(15) 7_565 .
C4 Ru1 C4' O1 154(16) 7_565 .
C4 Ru1 C4' O1 3(9) . .
C3 Ru1 C4' O1 -102(16) . .
C2 Ru1 C4' O1 -118(15) 7_565 .
C2 Ru1 C4' O1 -66(16) . .
C1 Ru1 C4' O1 -39(16) . .
C1 Ru1 C4' O1 -61(16) 7_565 .
